data_2001602
loop_
_publ_author_name
'Hiller, W.'
'Rundel, W.'

_publ_section_title
;
 Structure of
 2,2-bis(3,5-di-<i>tert</i>-butylphenyl)propane-2',2''-dithiol
;
_journal_issue 6
_journal_name_full 'Acta Crystallographica Section C'
_journal_page_first 1127
_journal_page_last 1128
_journal_paper_doi 10.1107/S0108270193001088
_journal_volume 49
_journal_year 1993
_chemical_formula_sum 'C31 H48 S2'
_chemical_formula_weight 484.86
_symmetry_cell_setting monoclinic
_symmetry_space_group_name_Hall '-C 2yc'
_symmetry_space_group_name_H-M 'C 1 2/c 1'
_cell_angle_alpha 90.0
_cell_angle_beta 99.410(10)
_cell_angle_gamma 90.0
_cell_formula_units_Z 4
_cell_length_a 18.479(2)
_cell_length_b 9.2940(10)
_cell_length_c 18.126(2)
_cell_volume 3071.1(6)
_diffrn_radiation_type Cu
_diffrn_radiation_wavelength 1.54184
_exptl_absorpt_coefficient_mu 1.627
_exptl_crystal_density_diffrn 1.049
_exptl_crystal_F_000 1064
_cod_data_source_file sh1011.cif
_cod_data_source_block sh1011_structure_1_of_1
_cod_original_cell_volume 3071.3
_cod_database_code 2001602

loop_
_atom_site_label
_atom_site_fract_x
_atom_site_fract_y
_atom_site_fract_z
_atom_site_U_iso_or_equiv
S .57577(4) .58610(10) .35337(5) .0803(6)
C1 .48170(10) .5352(3) .34300(10) .0490(10)
C2 .45470(10) .4150(3) .29870(10) .0500(10)
C3 .3844(2) .3687(3) .3028(2) .055(2)
C4 .33860(10) .4336(3) .34610(10) .052(2)
C5 .3653(2) .5572(3) .38430(10) .055(2)
C6 .4353(2) .6117(3) .38370(10) .0490(10)
C7 .5 .3258(4) .25 .0560(10)
C8 .4514(2) .2262(4) .1942(2) .085(2)
C41 .2636(2) .3703(4) .3512(2) .066(2)
C42 .2211(2) .4611(6) .4009(3) .135(4)
C43 .2756(2) .2199(5) .3869(3) .113(3)
C44 .2186(2) .3533(6) .2737(2) .121(4)
C61 .4571(2) .7530(3) .4274(2) .061(2)
C62 .3933(2) .8146(4) .4615(2) .095(3)
C63 .5203(2) .7283(4) .4925(2) .076(3)
C64 .4776(2) .8682(4) .3733(2) .088(3)
H .6015 .5292 .3007 ?
H3 .3652 .2868 .2726 ?
H5 .3334 .6047 .4140 ?
H81 .4808 .1700 .1658 ?
H82 .4247 .1592 .2206 ?
H83 .4170 .2799 .1607 ?
H421 .1744 .4180 .4022 ?
H422 .2477 .4670 .4498 ?
H423 .2133 .5559 .3805 ?
H431 .2306 .1750 .3920 ?
H432 .3017 .1594 .3576 ?
H433 .3049 .2270 .4363 ?
H441 .1712 .3191 .2754 ?
H442 .2119 .4516 .2500 ?
H443 .2429 .2981 .2425 ?
H621 .4082 .9031 .4899 ?
H622 .3528 .8375 .4250 ?
H623 .3781 .7488 .4971 ?
H631 .5335 .8147 .5206 ?
H632 .5058 .6586 .5278 ?
H633 .5625 .6914 .4756 ?
H641 .4911 .9589 .3987 ?
H642 .5175 .8387 .3499 ?
H643 .4364 .8891 .3347 ?

loop_
_geom_angle_atom_site_label_1
_geom_angle_atom_site_label_2
_geom_angle_atom_site_label_3
_geom_angle
C1 S H 107.1(2)
S C1 C2 121.1(3)
S C1 C6 118.5(2)
C2 C1 C6 120.4(2)
C1 C2 C3 117.5(2)
C1 C2 C7 124.8(2)
C3 C2 C7 117.7(2)
C2 C3 C4 124.2(3)
C3 C4 C5 116.3(3)
C3 C4 C41 120.9(2)
C5 C4 C41 122.8(3)
C4 C5 C6 123.6(3)
C1 C6 C5 117.8(2)
C1 C6 C61 124.3(2)
C5 C6 C61 118.0(3)
C2 C7 C2' 115.5(3)
C2 C7 C8 112.5(2)
C2 C7 C8' 104.9(2)
C8 C7 C8' 106.4(3)
C4 C41 C42 112.4(3)
C4 C41 C43 107.8(2)
C4 C41 C44 110.5(3)
C42 C41 C43 107.7(3)
C42 C41 C44 110.1(3)
C43 C41 C44 108.2(3)
C6 C61 C62 111.7(3)
C6 C61 C63 111.5(2)
C6 C61 C64 109.5(2)
C62 C61 C63 106.6(3)
C62 C61 C64 106.4(3)
C63 C61 C64 111.0(3)

loop_
_geom_bond_atom_site_label_1
_geom_bond_atom_site_label_2
_geom_bond_distance
S C1 1.781(3)
S H 1.2500(10)
C1 C2 1.419(4)
C1 C6 1.412(4)
C2 C3 1.383(4)
C2 C7 1.553(3)
C3 C4 1.383(5)
C4 C5 1.389(4)
C4 C41 1.522(5)
C5 C6 1.391(4)
C6 C61 1.552(4)
C7 C8 1.547(5)
C41 C42 1.540(6)
C41 C43 1.542(5)
C41 C44 1.519(5)
C61 C62 1.528(5)
C61 C63 1.536(4)
C61 C64 1.542(5)
